data_7251780
loop_
_publ_author_name
'Buri&#x107;, Nata&#x161;a'
'Gonz&#xe1;lez Ayani, Cosme'
'Vuleti&#x107;, Tomislav'
'Sohora, Margareta'
'&#x160;tefani&#x107;, Zoran'
'Dela&#x10d;, Ida'
'&#x160;ekutor, Marina'

_publ_section_title
;
 Self-assembly of structurally rigid diamondoid esters on a HOPG surface.
;
_journal_issue 14
_journal_name_full 'Physical chemistry chemical physics : PCCP'
_journal_page_first 8467
_journal_page_last 8477
_journal_paper_doi 10.1039/d6cp00381h
_journal_volume 28
_journal_year 2026
_chemical_formula_sum 'C25 H34 O2'
_chemical_formula_weight 366.52
_chemical_name_systematic 4-Diamantyl-1-adamantanecarboxylate
_space_group_crystal_system triclinic
_space_group_IT_number 1
_space_group_name_Hall 'P 1'
_space_group_name_H-M_alt 'P 1'
_atom_sites_solution_hydrogens geom
_audit_creation_method SHELXL-2019/3
_audit_update_record
;
2025-12-22 deposited with the CCDC.	2026-03-10 downloaded from the CCDC.
;
_cell_angle_alpha 81.856(3)
_cell_angle_beta 81.082(3)
_cell_angle_gamma 62.118(4)
_cell_formula_units_Z 1
_cell_length_a 6.5336(2)
_cell_length_b 6.5782(3)
_cell_length_c 13.1761(4)
_cell_measurement_reflns_used 4539
_cell_measurement_temperature 293(2)
_cell_measurement_theta_max 78.3280
_cell_measurement_theta_min 3.3520
_cell_volume 492.95(4)
_computing_structure_refinement 'SHELXL-2019/2 (Sheldrick, 2019)'
_computing_structure_solution 'SHELXT 2014/5 (Sheldrick, 2014)'
_diffrn_ambient_temperature 293(2)
_diffrn_detector 'Hybrid Pixel Array Detector'
_diffrn_detector_area_resol_mean 10.0000
_diffrn_detector_type HyPix
_diffrn_measured_fraction_theta_full 0.998
_diffrn_measured_fraction_theta_max 0.952
_diffrn_measurement_device 'four-circle diffractometer'
_diffrn_measurement_device_type 'XtaLAB Synergy, Dualflex, HyPix'
_diffrn_radiation_type CuK\a
_diffrn_radiation_wavelength 1.54184
_diffrn_reflns_av_R_equivalents 0.0333
_diffrn_reflns_av_unetI/netI 0.0316
_diffrn_reflns_Laue_measured_fraction_full 0.998
_diffrn_reflns_Laue_measured_fraction_max 0.952
_diffrn_reflns_limit_h_max 6
_diffrn_reflns_limit_h_min -8
_diffrn_reflns_limit_k_max 8
_diffrn_reflns_limit_k_min -8
_diffrn_reflns_limit_l_max 16
_diffrn_reflns_limit_l_min -16
_diffrn_reflns_number 5965
_diffrn_reflns_point_group_measured_fraction_full 0.697
_diffrn_reflns_point_group_measured_fraction_max 0.645
_diffrn_reflns_theta_full 67.684
_diffrn_reflns_theta_max 78.876
_diffrn_reflns_theta_min 3.406
_exptl_absorpt_coefficient_mu 0.584
_exptl_crystal_colour colorless
_exptl_crystal_density_diffrn 1.235
_exptl_crystal_description block
_exptl_crystal_F_000 200
_exptl_crystal_size_max 0.500
_exptl_crystal_size_mid 0.400
_exptl_crystal_size_min 0.200
_refine_diff_density_max 0.191
_refine_diff_density_min -0.196
_refine_diff_density_rms 0.037
_refine_ls_abs_structure_details
;
 Flack x determined using 625 quotients [(I+)-(I-)]/[(I+)+(I-)]
 (Parsons, Flack and Wagner, Acta Cryst. B69 (2013) 249-259).
;
_refine_ls_abs_structure_Flack 0.5(3)
_refine_ls_extinction_coef 0.007(3)
_refine_ls_extinction_expression Fc^*^=kFc[1+0.001xFc^2^\l^3^/sin(2\q)]^-1/4^
_refine_ls_extinction_method 'SHELXL-2019/2 (Sheldrick 2019)'
_refine_ls_goodness_of_fit_ref 1.097
_refine_ls_hydrogen_treatment constr
_refine_ls_matrix_type full
_refine_ls_number_parameters 245
_refine_ls_number_reflns 2757
_refine_ls_number_restraints 3
_refine_ls_restrained_S_all 1.096
_refine_ls_R_factor_all 0.0416
_refine_ls_R_factor_gt 0.0402
_refine_ls_shift/su_max 0.000
_refine_ls_shift/su_mean 0.000
_refine_ls_structure_factor_coef Fsqd
_refine_ls_weighting_details 'w=1/[\s^2^(Fo^2^)+(0.0705P)^2^+0.0318P] where P=(Fo^2^+2Fc^2^)/3'
_refine_ls_weighting_scheme calc
_refine_ls_wR_factor_gt 0.1159
_refine_ls_wR_factor_ref 0.1178
_reflns_Friedel_coverage 0.355
_reflns_Friedel_fraction_full 0.395
_reflns_Friedel_fraction_max 0.338
_reflns_number_gt 2612
_reflns_number_total 2757
_reflns_threshold_expression 'I > 2\s(I)'
_cod_data_source_file d6cp00381h2.cif
_cod_data_source_block cm-03-nb_auto
_cod_depositor_comments 'Adding full bibliography for 7251780.cif.'
_cod_database_code 7251780
_shelx_shelxl_version_number 2019/3
_shelx_space_group_comment
;
The symmetry employed for this shelxl refinement is uniquely defined
by the following loop, which should always be used as a source of
symmetry information in preference to the above space-group names.
They are only intended as comments.
;
_shelx_estimated_absorpt_t_min 0.759
_shelx_estimated_absorpt_t_max 0.892

loop_
_space_group_symop_operation_xyz
'x, y, z'

loop_
_atom_site_label
_atom_site_type_symbol
_atom_site_fract_x
_atom_site_fract_y
_atom_site_fract_z
_atom_site_U_iso_or_equiv
_atom_site_adp_type
_atom_site_occupancy
_atom_site_site_symmetry_order
_atom_site_calc_flag
_atom_site_refinement_flags_posn
_atom_site_refinement_flags_adp
_atom_site_refinement_flags_occupancy
_atom_site_disorder_assembly
_atom_site_disorder_group
O15 O -0.5497(3) -0.5200(3) -0.45536(12) 0.0425(4) Uani 1 1 d . . . . .
O17 O -0.1574(4) -0.6904(4) -0.48813(15) 0.0595(5) Uani 1 1 d . . . . .
C1 C -0.8258(4) -0.0300(4) -0.70981(17) 0.0392(5) Uani 1 1 d . . . . .
H1 H -0.889897 0.096067 -0.664335 0.047 Uiso 1 1 calc R U . . .
C11 C -0.9252(4) -0.1998(4) -0.66958(17) 0.0386(5) Uani 1 1 d . . . . .
H11 H -1.095257 -0.117947 -0.667781 0.046 Uiso 1 1 calc R U . . .
C2 C -0.5611(4) -0.1602(4) -0.70852(16) 0.0358(5) Uani 1 1 d . . . . .
H2 H -0.495749 -0.052814 -0.733002 0.043 Uiso 1 1 calc R U . . .
C16 C -0.3314(4) -0.6427(4) -0.42928(17) 0.0412(5) Uani 1 1 d . . . . .
C7 C -0.8295(4) -0.3921(4) -0.74371(18) 0.0398(5) Uani 1 1 d . . . . .
H7 H -0.895764 -0.498980 -0.719796 0.048 Uiso 1 1 calc R U . . .
C6 C -0.5644(4) -0.5221(3) -0.74239(16) 0.0365(5) Uani 1 1 d . . . . .
H6 H -0.500867 -0.647023 -0.788463 0.044 Uiso 1 1 calc R U . . .
C4 C -0.5940(4) -0.4295(4) -0.56287(16) 0.0340(5) Uani 1 1 d . . . . .
C14 C -0.4615(4) -0.3539(4) -0.78178(16) 0.0354(5) Uani 1 1 d . . . . .
H14 H -0.291827 -0.436328 -0.782112 0.043 Uiso 1 1 calc R U . . .
C26 C -0.4807(5) -0.5032(4) -0.25166(18) 0.0439(5) Uani 1 1 d . . . . .
H26A H -0.421511 -0.390667 -0.268279 0.053 Uiso 1 1 calc R U . . .
H26B H -0.639825 -0.431293 -0.269172 0.053 Uiso 1 1 calc R U . . .
C25 C -0.4755(5) -0.5786(4) -0.13630(19) 0.0493(6) Uani 1 1 d . . . . .
H25 H -0.571321 -0.443772 -0.096751 0.059 Uiso 1 1 calc R U . . .
C10 C -0.8885(5) 0.0696(4) -0.81959(19) 0.0470(6) Uani 1 1 d . . . . .
H10A H -1.056414 0.151808 -0.819663 0.056 Uiso 1 1 calc R U . . .
H10B H -0.826313 0.177910 -0.843657 0.056 Uiso 1 1 calc R U . . .
C23 C -0.4285(5) -0.8893(4) -0.28721(19) 0.0465(6) Uani 1 1 d . . . . .
H23A H -0.587255 -0.820531 -0.304891 0.056 Uiso 1 1 calc R U . . .
H23B H -0.335808 -1.023278 -0.326287 0.056 Uiso 1 1 calc R U . . .
C22 C -0.3309(4) -0.7136(4) -0.31462(17) 0.0357(5) Uani 1 1 d . . . . .
C9 C -0.7884(5) -0.1245(4) -0.89172(18) 0.0446(6) Uani 1 1 d . . . . .
H9 H -0.828238 -0.059920 -0.961785 0.054 Uiso 1 1 calc R U . . .
C24 C -0.5722(5) -0.7525(5) -0.1108(2) 0.0549(7) Uani 1 1 d . . . . .
H24A H -0.573120 -0.798276 -0.037517 0.066 Uiso 1 1 calc R U . . .
H24B H -0.731024 -0.682640 -0.128456 0.066 Uiso 1 1 calc R U . . .
C13 C -0.5244(4) -0.2534(4) -0.89127(17) 0.0436(5) Uani 1 1 d . . . . .
H13A H -0.458026 -0.148703 -0.915959 0.052 Uiso 1 1 calc R U . . .
H13B H -0.460135 -0.376880 -0.937051 0.052 Uiso 1 1 calc R U . . .
C3 C -0.4939(4) -0.2610(4) -0.59953(17) 0.0392(5) Uani 1 1 d . . . . .
H3A H -0.325869 -0.340120 -0.600019 0.047 Uiso 1 1 calc R U . . .
H3B H -0.555808 -0.138340 -0.553433 0.047 Uiso 1 1 calc R U . . .
C5 C -0.4986(4) -0.6255(4) -0.63333(17) 0.0386(5) Uani 1 1 d . . . . .
H5A H -0.563924 -0.731076 -0.608525 0.046 Uiso 1 1 calc R U . . .
H5B H -0.330678 -0.710525 -0.633989 0.046 Uiso 1 1 calc R U . . .
C8 C -0.8920(5) -0.2908(5) -0.8535(2) 0.0485(6) Uani 1 1 d . . . . .
H8A H -0.831327 -0.414270 -0.899060 0.058 Uiso 1 1 calc R U . . .
H8B H -1.059872 -0.209528 -0.853803 0.058 Uiso 1 1 calc R U . . .
C20 C -0.0757(5) -0.9006(5) -0.1698(2) 0.0529(6) Uani 1 1 d . . . . .
H20 H 0.084983 -0.971804 -0.152228 0.063 Uiso 1 1 calc R U . . .
C19 C -0.1724(5) -1.0735(5) -0.1436(2) 0.0556(7) Uani 1 1 d . . . . .
H19A H -0.168250 -1.122246 -0.070595 0.067 Uiso 1 1 calc R U . . .
H19B H -0.077542 -1.208515 -0.181747 0.067 Uiso 1 1 calc R U . . .
C21 C -0.0809(4) -0.8257(5) -0.28518(19) 0.0477(6) Uani 1 1 d . . . . .
H21A H 0.015150 -0.958914 -0.324319 0.057 Uiso 1 1 calc R U . . .
H21B H -0.017385 -0.716633 -0.302134 0.057 Uiso 1 1 calc R U . . .
C27 C -0.2249(6) -0.6904(5) -0.1080(2) 0.0571(7) Uani 1 1 d . . . . .
H27A H -0.162821 -0.579986 -0.123324 0.068 Uiso 1 1 calc R U . . .
H27B H -0.221959 -0.737318 -0.034884 0.068 Uiso 1 1 calc R U . . .
C18 C -0.4227(5) -0.9631(5) -0.1710(2) 0.0507(6) Uani 1 1 d . . . . .
H18 H -0.484494 -1.075185 -0.153721 0.061 Uiso 1 1 calc R U . . .
C12 C -0.8583(4) -0.3023(4) -0.56016(17) 0.0400(5) Uani 1 1 d . . . . .
H12A H -0.920762 -0.179832 -0.513922 0.048 Uiso 1 1 calc R U . . .
H12B H -0.923181 -0.408028 -0.534972 0.048 Uiso 1 1 calc R U . . .

loop_
_atom_site_aniso_label
_atom_site_aniso_U_11
_atom_site_aniso_U_22
_atom_site_aniso_U_33
_atom_site_aniso_U_23
_atom_site_aniso_U_13
_atom_site_aniso_U_12
O15 0.0367(9) 0.0515(9) 0.0337(8) 0.0033(7) -0.0054(6) -0.0168(7)
O17 0.0392(10) 0.0820(14) 0.0427(9) 0.0014(8) -0.0015(8) -0.0180(9)
C1 0.0399(13) 0.0295(11) 0.0413(11) -0.0037(9) -0.0029(10) -0.0103(10)
C11 0.0277(11) 0.0402(12) 0.0416(12) -0.0008(9) -0.0032(9) -0.0108(10)
C2 0.0398(12) 0.0348(11) 0.0377(11) -0.0017(8) -0.0030(9) -0.0218(10)
C16 0.0370(12) 0.0450(13) 0.0400(11) -0.0011(9) -0.0058(10) -0.0175(10)
C7 0.0408(13) 0.0411(12) 0.0449(12) 0.0008(9) -0.0100(10) -0.0243(11)
C6 0.0419(13) 0.0303(11) 0.0363(11) -0.0054(8) -0.0061(9) -0.0143(10)
C4 0.0338(12) 0.0363(11) 0.0306(10) -0.0008(8) -0.0039(8) -0.0152(9)
C14 0.0298(11) 0.0384(11) 0.0349(10) -0.0030(8) -0.0010(8) -0.0136(9)
C26 0.0499(14) 0.0379(12) 0.0423(12) -0.0015(9) -0.0071(10) -0.0184(11)
C25 0.0555(16) 0.0450(13) 0.0386(12) -0.0054(9) -0.0078(11) -0.0141(12)
C10 0.0448(14) 0.0367(12) 0.0491(13) 0.0051(10) -0.0085(11) -0.0112(11)
C23 0.0509(15) 0.0471(13) 0.0493(13) -0.0034(10) -0.0062(11) -0.0286(12)
C22 0.0335(11) 0.0383(11) 0.0364(10) 0.0006(8) -0.0066(8) -0.0174(10)
C9 0.0482(14) 0.0479(13) 0.0367(11) 0.0054(9) -0.0116(10) -0.0212(12)
C24 0.0489(15) 0.0623(16) 0.0444(13) 0.0040(11) 0.0016(11) -0.0219(13)
C13 0.0439(14) 0.0502(13) 0.0336(11) -0.0021(9) -0.0015(10) -0.0199(11)
C3 0.0424(13) 0.0445(13) 0.0377(11) -0.0038(9) -0.0065(10) -0.0247(11)
C5 0.0414(13) 0.0292(10) 0.0413(12) 0.0001(9) -0.0073(10) -0.0126(10)
C8 0.0485(14) 0.0568(15) 0.0462(13) -0.0022(11) -0.0150(11) -0.0264(13)
C20 0.0411(14) 0.0625(15) 0.0480(13) 0.0054(11) -0.0155(11) -0.0172(12)
C19 0.0589(18) 0.0439(13) 0.0481(13) 0.0096(10) -0.0069(12) -0.0134(12)
C21 0.0374(13) 0.0592(15) 0.0449(13) 0.0020(11) -0.0075(10) -0.0213(12)
C27 0.0662(18) 0.0648(17) 0.0458(13) -0.0014(12) -0.0190(13) -0.0314(15)
C18 0.0565(16) 0.0474(13) 0.0511(13) 0.0066(10) -0.0050(11) -0.0290(12)
C12 0.0337(12) 0.0439(12) 0.0385(11) -0.0012(9) -0.0003(9) -0.0160(10)

loop_
_atom_type_symbol
_atom_type_description
_atom_type_scat_dispersion_real
_atom_type_scat_dispersion_imag
_atom_type_scat_source
C C 0.0181 0.0091 'International Tables Vol C Tables 4.2.6.8 and 6.1.1.4'
H H 0.0000 0.0000 'International Tables Vol C Tables 4.2.6.8 and 6.1.1.4'
O O 0.0492 0.0322 'International Tables Vol C Tables 4.2.6.8 and 6.1.1.4'

loop_
_geom_angle_atom_site_label_1
_geom_angle_atom_site_label_2
_geom_angle_atom_site_label_3
_geom_angle
_geom_angle_site_symmetry_1
_geom_angle_site_symmetry_3
_geom_angle_publ_flag
C16 O15 C4 120.76(17) . . ?
C2 C1 C10 110.22(19) . . ?
C2 C1 C11 108.04(16) . . ?
C10 C1 C11 110.57(19) . . ?
C2 C1 H1 109.3 . . ?
C10 C1 H1 109.3 . . ?
C11 C1 H1 109.3 . . ?
C1 C11 C7 108.68(18) . . ?
C1 C11 C12 110.34(17) . . ?
C7 C11 C12 110.52(18) . . ?
C1 C11 H11 109.1 . . ?
C7 C11 H11 109.1 . . ?
C12 C11 H11 109.1 . . ?
C1 C2 C3 111.23(18) . . ?
C1 C2 C14 109.01(17) . . ?
C3 C2 C14 110.10(18) . . ?
C1 C2 H2 108.8 . . ?
C3 C2 H2 108.8 . . ?
C14 C2 H2 108.8 . . ?
O17 C16 O15 125.2(2) . . ?
O17 C16 C22 123.9(2) . . ?
O15 C16 C22 110.90(18) . . ?
C6 C7 C8 110.17(19) . . ?
C6 C7 C11 107.97(17) . . ?
C8 C7 C11 110.81(19) . . ?
C6 C7 H7 109.3 . . ?
C8 C7 H7 109.3 . . ?
C11 C7 H7 109.3 . . ?
C7 C6 C5 110.90(18) . . ?
C7 C6 C14 108.90(17) . . ?
C5 C6 C14 110.09(17) . . ?
C7 C6 H6 109.0 . . ?
C5 C6 H6 109.0 . . ?
C14 C6 H6 109.0 . . ?
O15 C4 C3 110.93(16) . . ?
O15 C4 C5 110.89(17) . . ?
C3 C4 C5 111.30(18) . . ?
O15 C4 C12 104.61(16) . . ?
C3 C4 C12 109.54(18) . . ?
C5 C4 C12 109.35(17) . . ?
C13 C14 C2 110.27(18) . . ?
C13 C14 C6 110.03(17) . . ?
C2 C14 C6 108.40(17) . . ?
C13 C14 H14 109.4 . . ?
C2 C14 H14 109.4 . . ?
C6 C14 H14 109.4 . . ?
C25 C26 C22 109.93(18) . . ?
C25 C26 H26A 109.7 . . ?
C22 C26 H26A 109.7 . . ?
C25 C26 H26B 109.7 . . ?
C22 C26 H26B 109.7 . . ?
H26A C26 H26B 108.2 . . ?
C24 C25 C26 109.2(2) . . ?
C24 C25 C27 109.3(2) . . ?
C26 C25 C27 109.9(2) . . ?
C24 C25 H25 109.5 . . ?
C26 C25 H25 109.5 . . ?
C27 C25 H25 109.5 . . ?
C9 C10 C1 110.04(18) . . ?
C9 C10 H10A 109.7 . . ?
C1 C10 H10A 109.7 . . ?
C9 C10 H10B 109.7 . . ?
C1 C10 H10B 109.7 . . ?
H10A C10 H10B 108.2 . . ?
C18 C23 C22 109.44(18) . . ?
C18 C23 H23A 109.8 . . ?
C22 C23 H23A 109.8 . . ?
C18 C23 H23B 109.8 . . ?
C22 C23 H23B 109.8 . . ?
H23A C23 H23B 108.2 . . ?
C16 C22 C21 109.51(18) . . ?
C16 C22 C26 110.90(17) . . ?
C21 C22 C26 108.84(19) . . ?
C16 C22 C23 110.02(17) . . ?
C21 C22 C23 108.77(18) . . ?
C26 C22 C23 108.75(19) . . ?
C13 C9 C10 109.45(19) . . ?
C13 C9 C8 109.5(2) . . ?
C10 C9 C8 108.8(2) . . ?
C13 C9 H9 109.7 . . ?
C10 C9 H9 109.7 . . ?
C8 C9 H9 109.7 . . ?
C18 C24 C25 109.7(2) . . ?
C18 C24 H24A 109.7 . . ?
C25 C24 H24A 109.7 . . ?
C18 C24 H24B 109.7 . . ?
C25 C24 H24B 109.7 . . ?
H24A C24 H24B 108.2 . . ?
C9 C13 C14 109.85(19) . . ?
C9 C13 H13A 109.7 . . ?
C14 C13 H13A 109.7 . . ?
C9 C13 H13B 109.7 . . ?
C14 C13 H13B 109.7 . . ?
H13A C13 H13B 108.2 . . ?
C4 C3 C2 108.31(16) . . ?
C4 C3 H3A 110.0 . . ?
C2 C3 H3A 110.0 . . ?
C4 C3 H3B 110.0 . . ?
C2 C3 H3B 110.0 . . ?
H3A C3 H3B 108.4 . . ?
C4 C5 C6 108.52(17) . . ?
C4 C5 H5A 110.0 . . ?
C6 C5 H5A 110.0 . . ?
C4 C5 H5B 110.0 . . ?
C6 C5 H5B 110.0 . . ?
H5A C5 H5B 108.4 . . ?
C9 C8 C7 109.70(19) . . ?
C9 C8 H8A 109.7 . . ?
C7 C8 H8A 109.7 . . ?
C9 C8 H8B 109.7 . . ?
C7 C8 H8B 109.7 . . ?
H8A C8 H8B 108.2 . . ?
C19 C20 C27 109.1(2) . . ?
C19 C20 C21 109.5(2) . . ?
C27 C20 C21 109.6(2) . . ?
C19 C20 H20 109.5 . . ?
C27 C20 H20 109.5 . . ?
C21 C20 H20 109.5 . . ?
C20 C19 C18 109.6(2) . . ?
C20 C19 H19A 109.7 . . ?
C18 C19 H19A 109.7 . . ?
C20 C19 H19B 109.7 . . ?
C18 C19 H19B 109.7 . . ?
H19A C19 H19B 108.2 . . ?
C20 C21 C22 110.5(2) . . ?
C20 C21 H21A 109.6 . . ?
C22 C21 H21A 109.6 . . ?
C20 C21 H21B 109.6 . . ?
C22 C21 H21B 109.6 . . ?
H21A C21 H21B 108.1 . . ?
C20 C27 C25 109.4(2) . . ?
C20 C27 H27A 109.8 . . ?
C25 C27 H27A 109.8 . . ?
C20 C27 H27B 109.8 . . ?
C25 C27 H27B 109.8 . . ?
H27A C27 H27B 108.2 . . ?
C24 C18 C19 109.9(2) . . ?
C24 C18 C23 109.2(2) . . ?
C19 C18 C23 109.7(2) . . ?
C24 C18 H18 109.3 . . ?
C19 C18 H18 109.3 . . ?
C23 C18 H18 109.3 . . ?
C4 C12 C11 109.14(17) . . ?
C4 C12 H12A 109.9 . . ?
C11 C12 H12A 109.9 . . ?
C4 C12 H12B 109.9 . . ?
C11 C12 H12B 109.9 . . ?
H12A C12 H12B 108.3 . . ?

loop_
_geom_bond_atom_site_label_1
_geom_bond_atom_site_label_2
_geom_bond_distance
_geom_bond_site_symmetry_2
_geom_bond_publ_flag
O15 C16 1.342(3) . ?
O15 C4 1.474(2) . ?
O17 C16 1.206(3) . ?
C1 C2 1.531(3) . ?
C1 C10 1.534(3) . ?
C1 C11 1.535(3) . ?
C1 H1 0.9800 . ?
C11 C7 1.538(3) . ?
C11 C12 1.539(3) . ?
C11 H11 0.9800 . ?
C2 C3 1.532(3) . ?
C2 C14 1.535(3) . ?
C2 H2 0.9800 . ?
C16 C22 1.517(3) . ?
C7 C6 1.534(3) . ?
C7 C8 1.536(3) . ?
C7 H7 0.9800 . ?
C6 C5 1.534(3) . ?
C6 C14 1.539(3) . ?
C6 H6 0.9800 . ?
C4 C3 1.523(3) . ?
C4 C5 1.523(3) . ?
C4 C12 1.523(3) . ?
C14 C13 1.532(3) . ?
C14 H14 0.9800 . ?
C26 C25 1.531(3) . ?
C26 C22 1.539(3) . ?
C26 H26A 0.9700 . ?
C26 H26B 0.9700 . ?
C25 C24 1.524(4) . ?
C25 C27 1.532(4) . ?
C25 H25 0.9800 . ?
C10 C9 1.527(4) . ?
C10 H10A 0.9700 . ?
C10 H10B 0.9700 . ?
C23 C18 1.540(3) . ?
C23 C22 1.541(3) . ?
C23 H23A 0.9700 . ?
C23 H23B 0.9700 . ?
C22 C21 1.534(3) . ?
C9 C13 1.526(4) . ?
C9 C8 1.529(4) . ?
C9 H9 0.9800 . ?
C24 C18 1.519(4) . ?
C24 H24A 0.9700 . ?
C24 H24B 0.9700 . ?
C13 H13A 0.9700 . ?
C13 H13B 0.9700 . ?
C3 H3A 0.9700 . ?
C3 H3B 0.9700 . ?
C5 H5A 0.9700 . ?
C5 H5B 0.9700 . ?
C8 H8A 0.9700 . ?
C8 H8B 0.9700 . ?
C20 C19 1.518(4) . ?
C20 C27 1.529(4) . ?
C20 C21 1.530(3) . ?
C20 H20 0.9800 . ?
C19 C18 1.527(4) . ?
C19 H19A 0.9700 . ?
C19 H19B 0.9700 . ?
C21 H21A 0.9700 . ?
C21 H21B 0.9700 . ?
C27 H27A 0.9700 . ?
C27 H27B 0.9700 . ?
C18 H18 0.9800 . ?
C12 H12A 0.9700 . ?
C12 H12B 0.9700 . ?

loop_
_geom_torsion_atom_site_label_1
_geom_torsion_atom_site_label_2
_geom_torsion_atom_site_label_3
_geom_torsion_atom_site_label_4
_geom_torsion
_geom_torsion_site_symmetry_1
_geom_torsion_site_symmetry_2
_geom_torsion_site_symmetry_3
_geom_torsion_site_symmetry_4
_geom_torsion_publ_flag
C2 C1 C11 C7 -63.0(2) . . . . ?
C10 C1 C11 C7 57.7(2) . . . . ?
C2 C1 C11 C12 58.3(2) . . . . ?
C10 C1 C11 C12 179.04(18) . . . . ?
C10 C1 C2 C3 179.88(17) . . . . ?
C11 C1 C2 C3 -59.2(2) . . . . ?
C10 C1 C2 C14 -58.5(2) . . . . ?
C11 C1 C2 C14 62.4(2) . . . . ?
C4 O15 C16 O17 -0.4(4) . . . . ?
C4 O15 C16 C22 179.24(17) . . . . ?
C1 C11 C7 C6 62.9(2) . . . . ?
C12 C11 C7 C6 -58.3(2) . . . . ?
C1 C11 C7 C8 -57.8(2) . . . . ?
C12 C11 C7 C8 -179.01(18) . . . . ?
C8 C7 C6 C5 -179.75(18) . . . . ?
C11 C7 C6 C5 59.1(2) . . . . ?
C8 C7 C6 C14 59.0(2) . . . . ?
C11 C7 C6 C14 -62.2(2) . . . . ?
C16 O15 C4 C3 -61.8(2) . . . . ?
C16 O15 C4 C5 62.4(2) . . . . ?
C16 O15 C4 C12 -179.78(18) . . . . ?
C1 C2 C14 C13 58.8(2) . . . . ?
C3 C2 C14 C13 -178.94(17) . . . . ?
C1 C2 C14 C6 -61.7(2) . . . . ?
C3 C2 C14 C6 60.6(2) . . . . ?
C7 C6 C14 C13 -59.0(2) . . . . ?
C5 C6 C14 C13 179.19(18) . . . . ?
C7 C6 C14 C2 61.6(2) . . . . ?
C5 C6 C14 C2 -60.1(2) . . . . ?
C22 C26 C25 C24 -60.1(3) . . . . ?
C22 C26 C25 C27 59.8(3) . . . . ?
C2 C1 C10 C9 59.4(3) . . . . ?
C11 C1 C10 C9 -60.0(3) . . . . ?
O17 C16 C22 C21 6.9(3) . . . . ?
O15 C16 C22 C21 -172.76(19) . . . . ?
O17 C16 C22 C26 127.0(3) . . . . ?
O15 C16 C22 C26 -52.6(2) . . . . ?
O17 C16 C22 C23 -112.6(3) . . . . ?
O15 C16 C22 C23 67.7(2) . . . . ?
C25 C26 C22 C16 -179.4(2) . . . . ?
C25 C26 C22 C21 -58.9(2) . . . . ?
C25 C26 C22 C23 59.5(2) . . . . ?
C18 C23 C22 C16 178.9(2) . . . . ?
C18 C23 C22 C21 59.0(3) . . . . ?
C18 C23 C22 C26 -59.4(2) . . . . ?
C1 C10 C9 C13 -59.3(3) . . . . ?
C1 C10 C9 C8 60.3(3) . . . . ?
C26 C25 C24 C18 60.8(3) . . . . ?
C27 C25 C24 C18 -59.5(3) . . . . ?
C10 C9 C13 C14 59.4(2) . . . . ?
C8 C9 C13 C14 -59.8(3) . . . . ?
C2 C14 C13 C9 -59.7(2) . . . . ?
C6 C14 C13 C9 59.9(2) . . . . ?
O15 C4 C3 C2 -175.91(17) . . . . ?
C5 C4 C3 C2 60.1(2) . . . . ?
C12 C4 C3 C2 -60.9(2) . . . . ?
C1 C2 C3 C4 60.8(2) . . . . ?
C14 C2 C3 C4 -60.2(2) . . . . ?
O15 C4 C5 C6 176.15(17) . . . . ?
C3 C4 C5 C6 -59.9(2) . . . . ?
C12 C4 C5 C6 61.3(2) . . . . ?
C7 C6 C5 C4 -61.1(2) . . . . ?
C14 C6 C5 C4 59.5(2) . . . . ?
C13 C9 C8 C7 59.5(3) . . . . ?
C10 C9 C8 C7 -60.0(3) . . . . ?
C6 C7 C8 C9 -59.7(3) . . . . ?
C11 C7 C8 C9 59.8(3) . . . . ?
C27 C20 C19 C18 60.2(3) . . . . ?
C21 C20 C19 C18 -59.8(3) . . . . ?
C19 C20 C21 C22 59.9(3) . . . . ?
C27 C20 C21 C22 -59.8(3) . . . . ?
C16 C22 C21 C20 -179.5(2) . . . . ?
C26 C22 C21 C20 59.1(3) . . . . ?
C23 C22 C21 C20 -59.3(3) . . . . ?
C19 C20 C27 C25 -60.5(3) . . . . ?
C21 C20 C27 C25 59.5(3) . . . . ?
C24 C25 C27 C20 60.1(3) . . . . ?
C26 C25 C27 C20 -59.8(3) . . . . ?
C25 C24 C18 C19 59.3(3) . . . . ?
C25 C24 C18 C23 -61.1(3) . . . . ?
C20 C19 C18 C24 -59.8(3) . . . . ?
C20 C19 C18 C23 60.3(3) . . . . ?
C22 C23 C18 C24 60.5(3) . . . . ?
C22 C23 C18 C19 -60.0(3) . . . . ?
O15 C4 C12 C11 -179.91(16) . . . . ?
C3 C4 C12 C11 61.1(2) . . . . ?
C5 C4 C12 C11 -61.1(2) . . . . ?
C1 C11 C12 C4 -60.2(2) . . . . ?
C7 C11 C12 C4 60.1(2) . . . . ?
